data_2243884
loop_
_publ_author_name
'Singh, Neetu'
'Noh, Ga Hee'
'Park, Hyoung-Ryun'
'Lee, Junseong'

_publ_section_title
;
 Crystal structure, Hirshfeld surface and photophysical analysis of
 2-nitro-3-phenyl-9<i>H</i>-carbazole
;
_journal_coeditor_code EX2047
_journal_issue 9
_journal_name_full 'Acta Crystallographica Section E'
_journal_page_first
;
;
_journal_paper_doi 10.1107/S2056989021007726
_journal_volume 77
_journal_year 2021
_chemical_formula_iupac 'C18 H12 N2 O2'
_chemical_formula_moiety 'C18 H12 N2 O2'
_chemical_formula_sum 'C18 H12 N2 O2'
_chemical_formula_weight 288.30
_chemical_name_systematic
;
2-Nitro-3-phenyl-9<i>H</i>-carbazole
;
_space_group_crystal_system triclinic
_space_group_IT_number 2
_space_group_name_Hall '-P 1'
_space_group_name_H-M_alt 'P -1'
_atom_sites_solution_hydrogens geom
_audit_creation_method
;
Olex2 1.3
(compiled 2020.11.12 svn.r5f609507 for OlexSys, GUI svn.r6272)
;
_cell_angle_alpha 96.2487(15)
_cell_angle_beta 109.1813(15)
_cell_angle_gamma 106.1061(14)
_cell_formula_units_Z 4
_cell_length_a 9.2660(3)
_cell_length_b 12.9590(4)
_cell_length_c 13.1010(4)
_cell_measurement_reflns_used 8081
_cell_measurement_temperature 100
_cell_measurement_theta_max 25.686
_cell_measurement_theta_min 2.63
_cell_volume 1392.39(8)
_computing_cell_refinement
;
SAINT (Bruker, 2014)
;
_computing_data_collection
;
APEX2 (Bruker, 2014)
;
_computing_data_reduction
;
SAINT (Bruker, 2014)
;
_computing_molecular_graphics
;
<i>OLEX2</i> (Dolomanov <i>et al.</i>,  2009)
;
_computing_publication_material
;
<i>OLEX2</i> (Dolomanov <i>et al.</i>,  2009)
;
_computing_structure_refinement
;
SHELXL  (Sheldrick, 2015b)
;
_computing_structure_solution
;
SHELXT  (Sheldrick, 2015a)
;
_diffrn_ambient_temperature 100
_diffrn_measured_fraction_theta_full 0.995
_diffrn_measured_fraction_theta_max 0.993
_diffrn_measurement_device_type 'Bruker APEXII CCD'
_diffrn_measurement_method '\f and \w scans'
_diffrn_radiation_type MoK\a
_diffrn_radiation_wavelength 0.71073
_diffrn_reflns_av_R_equivalents 0.0261
_diffrn_reflns_av_unetI/netI 0.0250
_diffrn_reflns_limit_h_max 11
_diffrn_reflns_limit_h_min -11
_diffrn_reflns_limit_k_max 15
_diffrn_reflns_limit_k_min -15
_diffrn_reflns_limit_l_max 15
_diffrn_reflns_limit_l_min -15
_diffrn_reflns_number 17357
_diffrn_reflns_theta_full 25.242
_diffrn_reflns_theta_max 25.732
_diffrn_reflns_theta_min 1.677
_diffrn_source_current 30.0
_diffrn_source_power 1.5
_diffrn_source_voltage 50.0
_diffrn_standards_number 0
_exptl_absorpt_coefficient_mu 0.092
_exptl_absorpt_correction_T_max 0.7453
_exptl_absorpt_correction_T_min 0.6277
_exptl_absorpt_correction_type multi-scan
_exptl_absorpt_process_details
;
(SADABS; Bruker, 2014)
;
_exptl_crystal_colour white
_exptl_crystal_density_diffrn 1.375
_exptl_crystal_description block
_exptl_crystal_F_000 600
_exptl_crystal_size_max 0.1
_exptl_crystal_size_mid 0.1
_exptl_crystal_size_min 0.1
_refine_diff_density_max 0.401
_refine_diff_density_min -0.306
_refine_ls_extinction_coef 0.026(3)
_refine_ls_extinction_expression Fc^*^=kFc[1+0.001xFc^2^\l^3^/sin(2\q)]^-1/4^
_refine_ls_extinction_method SHELXL
_refine_ls_goodness_of_fit_ref 1.077
_refine_ls_hydrogen_treatment constr
_refine_ls_matrix_type full
_refine_ls_number_parameters 398
_refine_ls_number_reflns 5277
_refine_ls_number_restraints 0
_refine_ls_restrained_S_all 1.077
_refine_ls_R_factor_all 0.0491
_refine_ls_R_factor_gt 0.0414
_refine_ls_shift/su_max 0.001
_refine_ls_shift/su_mean 0.000
_refine_ls_structure_factor_coef Fsqd
_refine_ls_weighting_details 'w=1/[\s^2^(Fo^2^)+(0.0657P)^2^+0.2853P] where P=(Fo^2^+2Fc^2^)/3'
_refine_ls_weighting_scheme calc
_refine_ls_wR_factor_gt 0.1081
_refine_ls_wR_factor_ref 0.1147
_reflns_number_gt 4470
_reflns_number_total 5277
_reflns_threshold_expression 'I > 2\s(I)'
_cod_data_source_file ex2047sup1.cif
_cod_data_source_block I
_cod_database_code 2243884
_shelx_space_group_comment
;
The symmetry employed for this shelxl refinement is uniquely defined
by the following loop, which should always be used as a source of
symmetry information in preference to the above space-group names.
They are only intended as comments.
;
_shelx_estimated_absorpt_t_min 0.991
_shelx_estimated_absorpt_t_max 0.991
_shelxl_version_number 2.014

loop_
_space_group_symop_operation_xyz
'x, y, z'
'-x, -y, -z'

loop_
_atom_site_type_symbol
_atom_site_label
_atom_site_fract_x
_atom_site_fract_y
_atom_site_fract_z
_atom_site_U_iso_or_equiv
_atom_site_adp_type
_atom_site_calc_flag
_atom_site_occupancy
_atom_site_disorder_assembly
_atom_site_disorder_group
O O1 1.07827(13) 0.32279(9) 0.71767(9) 0.0379(3) Uani d 1 . .
O O2 1.11420(15) 0.18678(11) 0.79164(10) 0.0523(3) Uani d 1 . .
N N1 0.58804(14) -0.11853(9) 0.53169(10) 0.0267(3) Uani d 1 . .
H H1 0.5808 -0.1487 0.5876 0.032 Uiso calc 1 . .
N N2 1.04678(14) 0.22353(11) 0.71390(10) 0.0324(3) Uani d 1 . .
C C1 0.48711(16) -0.16207(11) 0.42177(12) 0.0258(3) Uani d 1 . .
C C2 0.35659(17) -0.26036(11) 0.37438(13) 0.0312(3) Uani d 1 . .
H H2 0.3235 -0.3083 0.4185 0.037 Uiso calc 1 . .
C C3 0.27777(17) -0.28488(12) 0.26075(13) 0.0339(3) Uani d 1 . .
H H3 0.1894 -0.3517 0.2261 0.041 Uiso calc 1 . .
C C4 0.32410(17) -0.21428(12) 0.19502(13) 0.0338(3) Uani d 1 . .
H H4 0.2663 -0.2334 0.1171 0.041 Uiso calc 1 . .
C C5 0.45313(17) -0.11701(12) 0.24236(12) 0.0306(3) Uani d 1 . .
H H5 0.4844 -0.0691 0.1977 0.037 Uiso calc 1 . .
C C6 0.53657(16) -0.09055(11) 0.35684(11) 0.0253(3) Uani d 1 . .
C C7 0.67397(15) 0.00101(11) 0.43280(11) 0.0241(3) Uani d 1 . .
C C8 0.77372(16) 0.09677(11) 0.41936(11) 0.0250(3) Uani d 1 . .
H H8 0.7534 0.1117 0.3475 0.030 Uiso calc 1 . .
C C9 0.90234(16) 0.17073(11) 0.50954(11) 0.0248(3) Uani d 1 . .
C C10 0.92260(16) 0.14514(11) 0.61431(11) 0.0257(3) Uani d 1 . .
C C11 0.82673(16) 0.05185(11) 0.63224(11) 0.0263(3) Uani d 1 . .
H H11 0.8457 0.0380 0.7044 0.032 Uiso calc 1 . .
C C12 0.70141(16) -0.02055(11) 0.53961(11) 0.0240(3) Uani d 1 . .
C C13 1.01868(16) 0.26510(11) 0.49125(11) 0.0255(3) Uani d 1 . .
C C14 0.96555(18) 0.33925(12) 0.43259(12) 0.0314(3) Uani d 1 . .
H H14 0.8537 0.3314 0.4059 0.038 Uiso calc 1 . .
C C15 1.0741(2) 0.42439(12) 0.41272(14) 0.0377(4) Uani d 1 . .
H H15 1.0363 0.4747 0.3728 0.045 Uiso calc 1 . .
C C16 1.2368(2) 0.43656(12) 0.45059(14) 0.0389(4) Uani d 1 . .
H H16 1.3110 0.4949 0.4366 0.047 Uiso calc 1 . .
C C17 1.29147(18) 0.36317(12) 0.50921(13) 0.0355(4) Uani d 1 . .
H H17 1.4035 0.3716 0.5359 0.043 Uiso calc 1 . .
C C18 1.18363(17) 0.27788(12) 0.52902(12) 0.0297(3) Uani d 1 . .
H H18 1.2219 0.2275 0.5686 0.036 Uiso calc 1 . .
O O3 0.39259(13) 0.17339(8) 0.23420(9) 0.0372(3) Uani d 1 . .
O O4 0.54564(13) 0.31480(10) 0.36730(9) 0.0424(3) Uani d 1 . .
N N3 0.55743(14) 0.60781(9) 0.13124(10) 0.0289(3) Uani d 1 . .
H H3A 0.6607 0.6425 0.1717 0.035 Uiso calc 1 . .
N N4 0.44465(14) 0.27322(10) 0.27258(10) 0.0302(3) Uani d 1 . .
C C19 0.46298(17) 0.64286(11) 0.04645(12) 0.0273(3) Uani d 1 . .
C C20 0.50540(19) 0.73722(11) 0.00593(13) 0.0320(3) Uani d 1 . .
H H20 0.6134 0.7872 0.0348 0.038 Uiso calc 1 . .
C C21 0.3850(2) 0.75518(12) -0.07728(13) 0.0345(4) Uani d 1 . .
H H21 0.4103 0.8199 -0.1050 0.041 Uiso calc 1 . .
C C22 0.22615(19) 0.68083(12) -0.12246(13) 0.0345(3) Uani d 1 . .
H H22 0.1460 0.6956 -0.1802 0.041 Uiso calc 1 . .
C C23 0.18495(18) 0.58607(12) -0.08380(12) 0.0307(3) Uani d 1 . .
H H23 0.0776 0.5351 -0.1153 0.037 Uiso calc 1 . .
C C24 0.30359(16) 0.56668(11) 0.00213(12) 0.0263(3) Uani d 1 . .
C C25 0.30496(16) 0.48076(11) 0.06358(11) 0.0250(3) Uani d 1 . .
C C26 0.18845(16) 0.38326(11) 0.05811(11) 0.0253(3) Uani d 1 . .
H H26 0.0807 0.3646 0.0062 0.030 Uiso calc 1 . .
C C27 0.22709(16) 0.31273(11) 0.12733(11) 0.0248(3) Uani d 1 . .
C C28 0.38882(16) 0.34634(11) 0.20367(11) 0.0255(3) Uani d 1 . .
C C29 0.50785(16) 0.44388(11) 0.21468(11) 0.0269(3) Uani d 1 . .
H H29 0.6141 0.4642 0.2692 0.032 Uiso calc 1 . .
C C30 0.46465(16) 0.51022(11) 0.14253(11) 0.0254(3) Uani d 1 . .
C C31 0.09599(16) 0.21235(11) 0.12135(12) 0.0260(3) Uani d 1 . .
C C32 -0.01531(18) 0.14815(11) 0.01888(13) 0.0328(3) Uani d 1 . .
H H32 -0.0024 0.1655 -0.0469 0.039 Uiso calc 1 . .
C C33 -0.1454(2) 0.05885(12) 0.01173(16) 0.0446(4) Uani d 1 . .
H H33 -0.2219 0.0162 -0.0587 0.054 Uiso calc 1 . .
C C34 -0.1634(2) 0.03214(13) 0.10686(18) 0.0467(5) Uani d 1 . .
H H34 -0.2524 -0.0288 0.1021 0.056 Uiso calc 1 . .
C C35 -0.0517(2) 0.09420(13) 0.20895(16) 0.0413(4) Uani d 1 . .
H H35 -0.0628 0.0746 0.2745 0.050 Uiso calc 1 . .
C C36 0.07586(18) 0.18444(12) 0.21679(13) 0.0319(3) Uani d 1 . .
H H36 0.1503 0.2278 0.2876 0.038 Uiso calc 1 . .

loop_
_atom_site_aniso_label
_atom_site_aniso_U_11
_atom_site_aniso_U_22
_atom_site_aniso_U_33
_atom_site_aniso_U_12
_atom_site_aniso_U_13
_atom_site_aniso_U_23
O1 0.0334(6) 0.0313(6) 0.0382(6) 0.0010(5) 0.0118(5) -0.0041(5)
O2 0.0430(7) 0.0552(8) 0.0326(6) -0.0003(6) -0.0058(5) 0.0137(5)
N1 0.0263(6) 0.0246(6) 0.0297(6) 0.0080(5) 0.0110(5) 0.0083(5)
N2 0.0245(6) 0.0380(7) 0.0276(7) 0.0035(5) 0.0081(5) 0.0029(5)
C1 0.0225(6) 0.0235(7) 0.0321(8) 0.0106(5) 0.0095(6) 0.0029(5)
C2 0.0268(7) 0.0229(7) 0.0428(9) 0.0080(6) 0.0129(7) 0.0047(6)
C3 0.0251(7) 0.0255(7) 0.0429(9) 0.0057(6) 0.0084(7) -0.0036(6)
C4 0.0282(7) 0.0353(8) 0.0307(8) 0.0097(6) 0.0067(6) -0.0046(6)
C5 0.0287(7) 0.0330(8) 0.0290(8) 0.0098(6) 0.0113(6) 0.0023(6)
C6 0.0224(7) 0.0242(7) 0.0292(7) 0.0090(5) 0.0099(6) 0.0021(5)
C7 0.0214(6) 0.0257(7) 0.0259(7) 0.0089(5) 0.0097(6) 0.0032(5)
C8 0.0231(7) 0.0276(7) 0.0253(7) 0.0088(5) 0.0101(6) 0.0058(5)
C9 0.0214(6) 0.0251(7) 0.0288(7) 0.0086(5) 0.0102(6) 0.0048(5)
C10 0.0204(6) 0.0280(7) 0.0258(7) 0.0071(5) 0.0068(6) 0.0022(5)
C11 0.0254(7) 0.0300(7) 0.0245(7) 0.0109(6) 0.0091(6) 0.0069(6)
C12 0.0220(6) 0.0229(6) 0.0296(7) 0.0096(5) 0.0109(6) 0.0058(5)
C13 0.0244(7) 0.0233(7) 0.0266(7) 0.0051(5) 0.0104(6) 0.0013(5)
C14 0.0280(7) 0.0295(7) 0.0344(8) 0.0087(6) 0.0099(6) 0.0057(6)
C15 0.0440(9) 0.0245(7) 0.0432(9) 0.0093(7) 0.0159(8) 0.0088(6)
C16 0.0394(9) 0.0221(7) 0.0489(10) -0.0014(6) 0.0201(8) 0.0025(6)
C17 0.0251(7) 0.0303(8) 0.0446(9) 0.0017(6) 0.0134(7) 0.0005(6)
C18 0.0264(7) 0.0273(7) 0.0337(8) 0.0078(6) 0.0111(6) 0.0043(6)
O3 0.0402(6) 0.0291(6) 0.0455(7) 0.0135(5) 0.0174(5) 0.0120(5)
O4 0.0354(6) 0.0493(7) 0.0313(6) 0.0086(5) 0.0023(5) 0.0123(5)
N3 0.0229(6) 0.0228(6) 0.0330(7) 0.0011(5) 0.0077(5) 0.0008(5)
N4 0.0258(6) 0.0343(7) 0.0316(7) 0.0090(5) 0.0122(5) 0.0096(5)
C19 0.0285(7) 0.0231(7) 0.0295(7) 0.0068(6) 0.0131(6) 0.0003(5)
C20 0.0357(8) 0.0222(7) 0.0390(8) 0.0057(6) 0.0196(7) 0.0026(6)
C21 0.0465(9) 0.0258(7) 0.0399(9) 0.0143(7) 0.0244(7) 0.0099(6)
C22 0.0418(9) 0.0341(8) 0.0337(8) 0.0191(7) 0.0159(7) 0.0092(6)
C23 0.0295(7) 0.0288(7) 0.0328(8) 0.0098(6) 0.0114(6) 0.0039(6)
C24 0.0270(7) 0.0217(7) 0.0300(7) 0.0069(5) 0.0129(6) 0.0016(5)
C25 0.0244(7) 0.0229(7) 0.0256(7) 0.0069(5) 0.0094(6) 0.0004(5)
C26 0.0211(6) 0.0239(7) 0.0264(7) 0.0046(5) 0.0072(6) 0.0013(5)
C27 0.0243(7) 0.0233(7) 0.0249(7) 0.0056(5) 0.0102(6) 0.0006(5)
C28 0.0261(7) 0.0268(7) 0.0243(7) 0.0091(6) 0.0104(6) 0.0047(5)
C29 0.0220(7) 0.0278(7) 0.0254(7) 0.0057(6) 0.0059(6) 0.0001(5)
C30 0.0231(7) 0.0219(6) 0.0279(7) 0.0036(5) 0.0104(6) -0.0004(5)
C31 0.0237(7) 0.0211(6) 0.0346(8) 0.0080(5) 0.0126(6) 0.0051(5)
C32 0.0307(8) 0.0245(7) 0.0386(8) 0.0079(6) 0.0101(7) 0.0019(6)
C33 0.0321(8) 0.0230(8) 0.0640(12) 0.0033(6) 0.0085(8) -0.0033(7)
C34 0.0356(9) 0.0224(8) 0.0860(14) 0.0069(7) 0.0295(10) 0.0132(8)
C35 0.0458(9) 0.0322(8) 0.0674(12) 0.0200(7) 0.0387(9) 0.0226(8)
C36 0.0335(8) 0.0287(7) 0.0408(9) 0.0136(6) 0.0199(7) 0.0097(6)

loop_
_atom_type_symbol
_atom_type_description
_atom_type_scat_dispersion_real
_atom_type_scat_dispersion_imag
_atom_type_scat_source
C C 0.0033 0.0016 'International Tables Vol C Tables 4.2.6.8 and 6.1.1.4'
H H 0.0000 0.0000 'International Tables Vol C Tables 4.2.6.8 and 6.1.1.4'
N N 0.0061 0.0033 'International Tables Vol C Tables 4.2.6.8 and 6.1.1.4'
O O 0.0106 0.0060 'International Tables Vol C Tables 4.2.6.8 and 6.1.1.4'

loop_
_geom_angle_atom_site_label_1
_geom_angle_atom_site_label_2
_geom_angle_atom_site_label_3
_geom_angle_site_symmetry_1
_geom_angle_site_symmetry_3
_geom_angle
_geom_angle_publ_flag
C1 N1 H1 . . 125.5 ?
C12 N1 H1 . . 125.5 ?
C12 N1 C1 . . 109.05(11) ?
O1 N2 C10 . . 119.42(12) ?
O2 N2 O1 . . 122.57(13) ?
O2 N2 C10 . . 118.00(13) ?
N1 C1 C2 . . 129.30(13) ?
N1 C1 C6 . . 109.00(12) ?
C2 C1 C6 . . 121.70(13) ?
C1 C2 H2 . . 121.4 ?
C3 C2 C1 . . 117.14(14) ?
C3 C2 H2 . . 121.4 ?
C2 C3 H3 . . 119.0 ?
C2 C3 C4 . . 121.97(13) ?
C4 C3 H3 . . 119.0 ?
C3 C4 H4 . . 119.7 ?
C5 C4 C3 . . 120.65(14) ?
C5 C4 H4 . . 119.7 ?
C4 C5 H5 . . 120.6 ?
C4 C5 C6 . . 118.76(14) ?
C6 C5 H5 . . 120.6 ?
C1 C6 C7 . . 106.36(12) ?
C5 C6 C1 . . 119.77(13) ?
C5 C6 C7 . . 133.86(14) ?
C8 C7 C6 . . 133.64(13) ?
C8 C7 C12 . . 119.83(12) ?
C12 C7 C6 . . 106.53(12) ?
C7 C8 H8 . . 119.5 ?
C9 C8 C7 . . 120.95(13) ?
C9 C8 H8 . . 119.5 ?
C8 C9 C10 . . 116.54(12) ?
C8 C9 C13 . . 119.74(12) ?
C10 C9 C13 . . 123.46(12) ?
C9 C10 N2 . . 119.60(12) ?
C11 C10 N2 . . 115.52(12) ?
C11 C10 C9 . . 124.79(12) ?
C10 C11 H11 . . 121.7 ?
C10 C11 C12 . . 116.66(13) ?
C12 C11 H11 . . 121.7 ?
N1 C12 C7 . . 109.05(12) ?
N1 C12 C11 . . 129.75(13) ?
C11 C12 C7 . . 121.20(12) ?
C14 C13 C9 . . 121.11(12) ?
C14 C13 C18 . . 118.63(13) ?
C18 C13 C9 . . 120.21(12) ?
C13 C14 H14 . . 119.7 ?
C15 C14 C13 . . 120.60(14) ?
C15 C14 H14 . . 119.7 ?
C14 C15 H15 . . 119.8 ?
C16 C15 C14 . . 120.38(15) ?
C16 C15 H15 . . 119.8 ?
C15 C16 H16 . . 120.2 ?
C15 C16 C17 . . 119.61(14) ?
C17 C16 H16 . . 120.2 ?
C16 C17 H17 . . 119.9 ?
C18 C17 C16 . . 120.26(14) ?
C18 C17 H17 . . 119.9 ?
C13 C18 H18 . . 119.7 ?
C17 C18 C13 . . 120.52(14) ?
C17 C18 H18 . . 119.7 ?
C19 N3 H3A . . 125.5 ?
C30 N3 H3A . . 125.5 ?
C30 N3 C19 . . 109.05(11) ?
O3 N4 O4 . . 122.28(12) ?
O3 N4 C28 . . 119.53(12) ?
O4 N4 C28 . . 118.17(12) ?
N3 C19 C20 . . 129.19(13) ?
N3 C19 C24 . . 109.16(12) ?
C20 C19 C24 . . 121.64(14) ?
C19 C20 H20 . . 121.3 ?
C21 C20 C19 . . 117.45(14) ?
C21 C20 H20 . . 121.3 ?
C20 C21 H21 . . 119.1 ?
C20 C21 C22 . . 121.89(14) ?
C22 C21 H21 . . 119.1 ?
C21 C22 H22 . . 119.7 ?
C23 C22 C21 . . 120.61(15) ?
C23 C22 H22 . . 119.7 ?
C22 C23 H23 . . 120.6 ?
C22 C23 C24 . . 118.85(14) ?
C24 C23 H23 . . 120.6 ?
C19 C24 C25 . . 106.21(12) ?
C23 C24 C19 . . 119.53(13) ?
C23 C24 C25 . . 134.26(13) ?
C26 C25 C24 . . 133.90(13) ?
C26 C25 C30 . . 119.64(13) ?
C30 C25 C24 . . 106.46(12) ?
C25 C26 H26 . . 119.4 ?
C27 C26 C25 . . 121.17(12) ?
C27 C26 H26 . . 119.4 ?
C26 C27 C28 . . 116.44(12) ?
C26 C27 C31 . . 118.77(12) ?
C28 C27 C31 . . 124.67(12) ?
C27 C28 N4 . . 120.38(12) ?
C29 C28 N4 . . 114.84(12) ?
C29 C28 C27 . . 124.63(13) ?
C28 C29 H29 . . 121.6 ?
C30 C29 C28 . . 116.83(12) ?
C30 C29 H29 . . 121.6 ?
N3 C30 C25 . . 109.12(12) ?
N3 C30 C29 . . 129.64(12) ?
C29 C30 C25 . . 121.24(12) ?
C32 C31 C27 . . 119.84(13) ?
C32 C31 C36 . . 118.71(13) ?
C36 C31 C27 . . 121.33(13) ?
C31 C32 H32 . . 119.7 ?
C33 C32 C31 . . 120.58(15) ?
C33 C32 H32 . . 119.7 ?
C32 C33 H33 . . 120.0 ?
C34 C33 C32 . . 120.01(16) ?
C34 C33 H33 . . 120.0 ?
C33 C34 H34 . . 120.1 ?
C33 C34 C35 . . 119.77(15) ?
C35 C34 H34 . . 120.1 ?
C34 C35 H35 . . 119.7 ?
C34 C35 C36 . . 120.60(16) ?
C36 C35 H35 . . 119.7 ?
C31 C36 H36 . . 119.8 ?
C35 C36 C31 . . 120.31(15) ?
C35 C36 H36 . . 119.8 ?

loop_
_geom_bond_atom_site_label_1
_geom_bond_atom_site_label_2
_geom_bond_site_symmetry_2
_geom_bond_distance
_geom_bond_publ_flag
O1 N2 . 1.2291(17) ?
O2 N2 . 1.2275(17) ?
N1 H1 . 0.8800 ?
N1 C1 . 1.3829(18) ?
N1 C12 . 1.3734(17) ?
N2 C10 . 1.4610(18) ?
C1 C2 . 1.3966(19) ?
C1 C6 . 1.409(2) ?
C2 H2 . 0.9500 ?
C2 C3 . 1.380(2) ?
C3 H3 . 0.9500 ?
C3 C4 . 1.400(2) ?
C4 H4 . 0.9500 ?
C4 C5 . 1.382(2) ?
C5 H5 . 0.9500 ?
C5 C6 . 1.394(2) ?
C6 C7 . 1.4462(18) ?
C7 C8 . 1.3940(19) ?
C7 C12 . 1.4113(19) ?
C8 H8 . 0.9500 ?
C8 C9 . 1.3890(19) ?
C9 C10 . 1.412(2) ?
C9 C13 . 1.4890(19) ?
C10 C11 . 1.3817(19) ?
C11 H11 . 0.9500 ?
C11 C12 . 1.3867(19) ?
C13 C14 . 1.390(2) ?
C13 C18 . 1.3975(19) ?
C14 H14 . 0.9500 ?
C14 C15 . 1.384(2) ?
C15 H15 . 0.9500 ?
C15 C16 . 1.380(2) ?
C16 H16 . 0.9500 ?
C16 C17 . 1.386(2) ?
C17 H17 . 0.9500 ?
C17 C18 . 1.381(2) ?
C18 H18 . 0.9500 ?
O3 N4 . 1.2296(16) ?
O4 N4 . 1.2319(16) ?
N3 H3A . 0.8800 ?
N3 C19 . 1.3776(19) ?
N3 C30 . 1.3716(17) ?
N4 C28 . 1.4600(18) ?
C19 C20 . 1.394(2) ?
C19 C24 . 1.4128(19) ?
C20 H20 . 0.9500 ?
C20 C21 . 1.374(2) ?
C21 H21 . 0.9500 ?
C21 C22 . 1.401(2) ?
C22 H22 . 0.9500 ?
C22 C23 . 1.383(2) ?
C23 H23 . 0.9500 ?
C23 C24 . 1.393(2) ?
C24 C25 . 1.4437(19) ?
C25 C26 . 1.3928(18) ?
C25 C30 . 1.4142(19) ?
C26 H26 . 0.9500 ?
C26 C27 . 1.3909(19) ?
C27 C28 . 1.4120(19) ?
C27 C31 . 1.4875(18) ?
C28 C29 . 1.3846(19) ?
C29 H29 . 0.9500 ?
C29 C30 . 1.383(2) ?
C31 C32 . 1.389(2) ?
C31 C36 . 1.394(2) ?
C32 H32 . 0.9500 ?
C32 C33 . 1.389(2) ?
C33 H33 . 0.9500 ?
C33 C34 . 1.378(3) ?
C34 H34 . 0.9500 ?
C34 C35 . 1.379(3) ?
C35 H35 . 0.9500 ?
C35 C36 . 1.379(2) ?
C36 H36 . 0.9500 ?

loop_
_geom_hbond_atom_site_label_D
_geom_hbond_atom_site_label_H
_geom_hbond_atom_site_label_A
_geom_hbond_site_symmetry_D
_geom_hbond_site_symmetry_H
_geom_hbond_site_symmetry_A
_geom_hbond_distance_DH
_geom_hbond_distance_HA
_geom_hbond_distance_DA
_geom_hbond_angle_DHA
_geom_hbond_publ_flag
N1 H1 O3 ? ? 2_656 0.880(10) 2.330(10) 3.1825(16) 162.0(10) yes
N1 H1 O4 . . 2_656 0.880(10) 2.380(10) 3.1331(17) 143.0(10) yes
N1 H1 N4 . . 2_656 0.880(10) 2.590(10) 3.4610(17) 168.0(10) yes
N3 H3A O1 . . 2_766 0.880(10) 2.260(10) 3.1079(18) 162.0(10) yes
N3 H3A O2 . . 2_766 0.880(10) 2.450(10) 3.2039(19) 143.0(10) yes
N3 H3A N2 . . 2_766 0.880(10) 2.600(10) 3.4700(19) 170.0(10) yes

loop_
_geom_torsion_atom_site_label_1
_geom_torsion_atom_site_label_2
_geom_torsion_atom_site_label_3
_geom_torsion_atom_site_label_4
_geom_torsion_site_symmetry_1
_geom_torsion_site_symmetry_2
_geom_torsion_site_symmetry_3
_geom_torsion_site_symmetry_4
_geom_torsion
_geom_torsion_publ_flag
O1 N2 C10 C9 . . . . 33.96(18) ?
O1 N2 C10 C11 . . . . -142.78(13) ?
O2 N2 C10 C9 . . . . -147.07(14) ?
O2 N2 C10 C11 . . . . 36.19(18) ?
N1 C1 C2 C3 . . . . -178.83(13) ?
N1 C1 C6 C5 . . . . 179.82(11) ?
N1 C1 C6 C7 . . . . -0.43(14) ?
N2 C10 C11 C12 . . . . 176.07(11) ?
C1 N1 C12 C7 . . . . 0.29(14) ?
C1 N1 C12 C11 . . . . -179.86(13) ?
C1 C2 C3 C4 . . . . -0.8(2) ?
C1 C6 C7 C8 . . . . -179.68(13) ?
C1 C6 C7 C12 . . . . 0.60(14) ?
C2 C1 C6 C5 . . . . 0.67(19) ?
C2 C1 C6 C7 . . . . -179.58(12) ?
C2 C3 C4 C5 . . . . 0.7(2) ?
C3 C4 C5 C6 . . . . 0.1(2) ?
C4 C5 C6 C1 . . . . -0.78(19) ?
C4 C5 C6 C7 . . . . 179.56(14) ?
C5 C6 C7 C8 . . . . 0.0(3) ?
C5 C6 C7 C12 . . . . -179.70(14) ?
C6 C1 C2 C3 . . . . 0.13(19) ?
C6 C7 C8 C9 . . . . -178.43(13) ?
C6 C7 C12 N1 . . . . -0.56(14) ?
C6 C7 C12 C11 . . . . 179.58(11) ?
C7 C8 C9 C10 . . . . -1.82(18) ?
C7 C8 C9 C13 . . . . 172.60(12) ?
C8 C7 C12 N1 . . . . 179.68(11) ?
C8 C7 C12 C11 . . . . -0.18(19) ?
C8 C9 C10 N2 . . . . -174.94(11) ?
C8 C9 C10 C11 . . . . 1.5(2) ?
C8 C9 C13 C14 . . . . 55.80(18) ?
C8 C9 C13 C18 . . . . -121.42(14) ?
C9 C10 C11 C12 . . . . -0.5(2) ?
C9 C13 C14 C15 . . . . -177.70(13) ?
C9 C13 C18 C17 . . . . 177.90(13) ?
C10 C9 C13 C14 . . . . -130.18(14) ?
C10 C9 C13 C18 . . . . 52.60(18) ?
C10 C11 C12 N1 . . . . 179.96(12) ?
C10 C11 C12 C7 . . . . -0.20(18) ?
C12 N1 C1 C2 . . . . 179.16(13) ?
C12 N1 C1 C6 . . . . 0.10(14) ?
C12 C7 C8 C9 . . . . 1.25(19) ?
C13 C9 C10 N2 . . . . 10.87(19) ?
C13 C9 C10 C11 . . . . -172.72(12) ?
C13 C14 C15 C16 . . . . 0.3(2) ?
C14 C13 C18 C17 . . . . 0.6(2) ?
C14 C15 C16 C17 . . . . -0.3(2) ?
C15 C16 C17 C18 . . . . 0.4(2) ?
C16 C17 C18 C13 . . . . -0.6(2) ?
C18 C13 C14 C15 . . . . -0.4(2) ?
O3 N4 C28 C27 . . . . 35.93(18) ?
O3 N4 C28 C29 . . . . -139.86(13) ?
O4 N4 C28 C27 . . . . -145.47(13) ?
O4 N4 C28 C29 . . . . 38.74(17) ?
N3 C19 C20 C21 . . . . -177.36(13) ?
N3 C19 C24 C23 . . . . 178.82(12) ?
N3 C19 C24 C25 . . . . -0.84(15) ?
N4 C28 C29 C30 . . . . 173.21(11) ?
C19 N3 C30 C25 . . . . -0.34(15) ?
C19 N3 C30 C29 . . . . 178.60(13) ?
C19 C20 C21 C22 . . . . -1.6(2) ?
C19 C24 C25 C26 . . . . -178.57(14) ?
C19 C24 C25 C30 . . . . 0.62(14) ?
C20 C19 C24 C23 . . . . -0.4(2) ?
C20 C19 C24 C25 . . . . 179.97(12) ?
C20 C21 C22 C23 . . . . 0.3(2) ?
C21 C22 C23 C24 . . . . 1.0(2) ?
C22 C23 C24 C19 . . . . -1.0(2) ?
C22 C23 C24 C25 . . . . 178.56(14) ?
C23 C24 C25 C26 . . . . 1.8(3) ?
C23 C24 C25 C30 . . . . -178.97(15) ?
C24 C19 C20 C21 . . . . 1.7(2) ?
C24 C25 C26 C27 . . . . 177.60(13) ?
C24 C25 C30 N3 . . . . -0.18(14) ?
C24 C25 C30 C29 . . . . -179.23(12) ?
C25 C26 C27 C28 . . . . 0.96(19) ?
C25 C26 C27 C31 . . . . 177.21(12) ?
C26 C25 C30 N3 . . . . 179.14(11) ?
C26 C25 C30 C29 . . . . 0.09(19) ?
C26 C27 C28 N4 . . . . -174.31(12) ?
C26 C27 C28 C29 . . . . 1.0(2) ?
C26 C27 C31 C32 . . . . 44.14(18) ?
C26 C27 C31 C36 . . . . -131.90(14) ?
C27 C28 C29 C30 . . . . -2.4(2) ?
C27 C31 C32 C33 . . . . -175.23(13) ?
C27 C31 C36 C35 . . . . 176.57(13) ?
C28 C27 C31 C32 . . . . -139.94(14) ?
C28 C27 C31 C36 . . . . 44.02(19) ?
C28 C29 C30 N3 . . . . -177.09(13) ?
C28 C29 C30 C25 . . . . 1.75(19) ?
C30 N3 C19 C20 . . . . 179.86(13) ?
C30 N3 C19 C24 . . . . 0.75(15) ?
C30 C25 C26 C27 . . . . -1.50(19) ?
C31 C27 C28 N4 . . . . 9.68(19) ?
C31 C27 C28 C29 . . . . -174.96(12) ?
C31 C32 C33 C34 . . . . -1.1(2) ?
C32 C31 C36 C35 . . . . 0.5(2) ?
C32 C33 C34 C35 . . . . -0.1(2) ?
C33 C34 C35 C36 . . . . 1.5(2) ?
C34 C35 C36 C31 . . . . -1.7(2) ?
C36 C31 C32 C33 . . . . 0.9(2) ?

_cod_database_fobs_code 2243884
